data_4087542
loop_
_publ_author_name
'Zhou, Xiaoxi'
'He, Xiehua'
'Lin, Jianfeng'
'Zhuo, Qingde'
'Chen, Zhixin'
'Zhang, Hong'
'Wang, Jianbo'
'Xia, Haiping'

_publ_section_title
;
 Reactions of Osmium Hydrido Alkenylcarbyne with Allenoates: Insertion and
 [3 + 2] Annulation
;
_journal_issue 9
_journal_name_full Organometallics
_journal_page_first 1742
_journal_paper_doi 10.1021/acs.organomet.5b00242
_journal_volume 34
_journal_year 2015
_chemical_formula_moiety 'C68 H56 B Cl0 F4 O2 Os P3'
_chemical_formula_sum 'C68 H56 B Cl0 F4 O2 Os P3'
_chemical_formula_weight 1275.05
_space_group_IT_number 2
_space_group_name_Hall '-P 1'
_space_group_name_H-M_alt 'P -1'
_symmetry_cell_setting triclinic
_symmetry_space_group_name_H-M 'P -1'
_atom_sites_solution_hydrogens geom
_atom_sites_solution_primary direct
_atom_sites_solution_secondary difmap
_audit_creation_method SHELXL-97
_cell_angle_alpha 91.8740(10)
_cell_angle_beta 102.4020(10)
_cell_angle_gamma 109.7640(10)
_cell_formula_units_Z 2
_cell_length_a 10.8669(2)
_cell_length_b 13.1380(3)
_cell_length_c 20.8981(4)
_cell_measurement_temperature 173
_cell_measurement_theta_max 55.07
_cell_measurement_theta_min 6.00
_cell_volume 2724.27(10)
_computing_cell_refinement 'Bruker FRAMBO'
_computing_data_collection 'Bruker FRAMBO'
_computing_data_reduction 'Bruker SAINT'
_computing_molecular_graphics 'Bruker SHELXTL'
_computing_publication_material 'Bruker SHELXTL'
_computing_structure_refinement 'SHELXL-97 (Sheldrick, 1997)'
_computing_structure_solution 'SHELXS-97 (Sheldrick, 1990)'
_diffrn_ambient_temperature 173
_diffrn_measured_fraction_theta_full 0.999
_diffrn_measured_fraction_theta_max 0.999
_diffrn_measurement_device_type 'multiwire proportional'
_diffrn_measurement_method 'phi and omega scans'
_diffrn_radiation_monochromator graphite
_diffrn_radiation_source 'fine-focus sealed tube'
_diffrn_radiation_type MoK\a
_diffrn_radiation_wavelength 0.71073
_diffrn_reflns_av_R_equivalents 0.0694
_diffrn_reflns_av_sigmaI/netI 0.0548
_diffrn_reflns_limit_h_max 14
_diffrn_reflns_limit_h_min -13
_diffrn_reflns_limit_k_max 17
_diffrn_reflns_limit_k_min -17
_diffrn_reflns_limit_l_max 25
_diffrn_reflns_limit_l_min -27
_diffrn_reflns_number 44507
_diffrn_reflns_theta_full 27.48
_diffrn_reflns_theta_max 27.48
_diffrn_reflns_theta_min 3.00
_exptl_absorpt_coefficient_mu 2.491
_exptl_absorpt_correction_T_max 1.0000
_exptl_absorpt_correction_T_min 0.5986
_exptl_absorpt_correction_type multi-scan
_exptl_crystal_colour green
_exptl_crystal_density_diffrn 1.554
_exptl_crystal_density_method 'not measured'
_exptl_crystal_description block
_exptl_crystal_F_000 1284
_exptl_crystal_size_max 0.3
_exptl_crystal_size_mid 0.2
_exptl_crystal_size_min 0.1
_refine_diff_density_max 1.914
_refine_diff_density_min -1.768
_refine_diff_density_rms 0.147
_refine_ls_extinction_method none
_refine_ls_goodness_of_fit_ref 1.037
_refine_ls_hydrogen_treatment constr
_refine_ls_matrix_type full
_refine_ls_number_parameters 712
_refine_ls_number_reflns 12478
_refine_ls_number_restraints 0
_refine_ls_restrained_S_all 1.037
_refine_ls_R_factor_all 0.0342
_refine_ls_R_factor_gt 0.0277
_refine_ls_shift/su_max 0.004
_refine_ls_shift/su_mean 0.000
_refine_ls_structure_factor_coef Fsqd
_refine_ls_weighting_details 'calc w=1/[\s^2^(Fo^2^)+(0.0269P)^2^+0.9733P] where P=(Fo^2^+2Fc^2^)/3'
_refine_ls_weighting_scheme calc
_refine_ls_wR_factor_gt 0.0627
_refine_ls_wR_factor_ref 0.0652
_reflns_number_gt 11581
_reflns_number_total 12478
_reflns_threshold_expression >2sigma(I)
_cod_data_source_file om5b00242_si_003.cif
_cod_data_source_block complex_7
_cod_depositor_comments
;
The following automatic conversions were performed:

data item '_symmetry_cell_setting' value 'Triclinic' was changed to
'triclinic' in accordance with the
/home/saulius/struct/COD-crude-data/automatic-downloads/DataCite-retrospective/ACS/depositions/lib/dictionaries/cif_core.dic
dictionary named 'cif_core.dic' version 2.4.2 last updated on
2011-04-26.

Automatic conversion script
Id: cif_fix_values 6909 2019-04-08 15:41:33Z antanas 
;
_cod_original_sg_symbol_H-M P-1
_cod_database_code 4087542

loop_
_symmetry_equiv_pos_as_xyz
'x, y, z'
'-x, -y, -z'

loop_
_atom_site_label
_atom_site_type_symbol
_atom_site_fract_x
_atom_site_fract_y
_atom_site_fract_z
_atom_site_U_iso_or_equiv
_atom_site_adp_type
_atom_site_occupancy
_atom_site_symmetry_multiplicity
_atom_site_calc_flag
_atom_site_refinement_flags
Os1 Os 0.768363(8) 0.754772(7) 0.666426(4) 0.01526(4) Uani 1 1 d .
P1 P 0.86521(6) 0.93725(5) 0.70424(3) 0.01704(12) Uani 1 1 d .
P3 P 0.63575(6) 0.63833(5) 0.86019(3) 0.01899(13) Uani 1 1 d .
P2 P 0.97111(6) 0.71806(5) 0.67836(3) 0.01829(13) Uani 1 1 d .
O2 O 0.76163(17) 0.77951(15) 0.56315(8) 0.0234(4) Uani 1 1 d .
O1 O 0.5995(2) 0.82366(17) 0.49659(9) 0.0354(5) Uani 1 1 d .
C1 C 0.7424(2) 0.7148(2) 0.75771(11) 0.0177(5) Uani 1 1 d .
H8A H 0.8167 0.7485 0.7926 0.021 Uiso 1 1 calc R
C7 C 0.5381(2) 0.5186(2) 0.67197(12) 0.0230(5) Uani 1 1 d .
C111 C 1.0045(2) 1.0217(2) 0.67017(12) 0.0210(5) Uani 1 1 d .
C121 C 0.9325(2) 0.9842(2) 0.79329(11) 0.0184(5) Uani 1 1 d .
C122 C 0.9988(2) 0.9272(2) 0.83381(11) 0.0197(5) Uani 1 1 d .
H12A H 1.0033 0.8630 0.8163 0.024 Uiso 1 1 calc R
C212 C 1.1439(3) 0.7371(2) 0.80240(12) 0.0244(5) Uani 1 1 d .
H13A H 1.0909 0.6652 0.8036 0.029 Uiso 1 1 calc R
C211 C 1.1187(2) 0.7885(2) 0.74630(11) 0.0200(5) Uani 1 1 d .
C131 C 0.7433(2) 1.0061(2) 0.67892(12) 0.0206(5) Uani 1 1 d .
C231 C 0.9563(2) 0.5766(2) 0.68901(12) 0.0220(5) Uani 1 1 d .
C126 C 0.9278(3) 1.0803(2) 0.82101(12) 0.0235(5) Uani 1 1 d .
H19A H 0.8847 1.1202 0.7949 0.028 Uiso 1 1 calc R
C125 C 0.9869(3) 1.1172(2) 0.88725(13) 0.0270(6) Uani 1 1 d .
H20A H 0.9828 1.1813 0.9052 0.032 Uiso 1 1 calc R
C221 C 1.0350(3) 0.7317(2) 0.60339(12) 0.0236(5) Uani 1 1 d .
C123 C 1.0583(2) 0.9647(2) 0.89986(12) 0.0244(5) Uani 1 1 d .
H22A H 1.1028 0.9259 0.9261 0.029 Uiso 1 1 calc R
C3 C 0.5023(2) 0.5808(2) 0.72265(12) 0.0225(5) Uani 1 1 d .
H23A H 0.4329 0.5330 0.7423 0.027 Uiso 1 1 calc R
C14 C 0.6481(3) 0.7960(2) 0.54808(12) 0.0243(6) Uani 1 1 d .
C6 C 0.5734(2) 0.5849(2) 0.62190(11) 0.0205(5) Uani 1 1 d .
C226 C 1.1620(3) 0.7976(3) 0.59918(14) 0.0381(8) Uani 1 1 d .
H27A H 1.2203 0.8443 0.6359 0.046 Uiso 1 1 calc R
C321 C 0.7884(2) 0.6167(2) 0.89923(12) 0.0223(5) Uani 1 1 d .
C136 C 0.7273(3) 1.0418(2) 0.61674(13) 0.0257(6) Uani 1 1 d .
H29A H 0.7881 1.0422 0.5914 0.031 Uiso 1 1 calc R
C116 C 1.0160(3) 0.9916(2) 0.60820(12) 0.0251(6) Uani 1 1 d .
H30A H 0.9556 0.9264 0.5843 0.030 Uiso 1 1 calc R
C132 C 0.6537(3) 1.0104(2) 0.71692(13) 0.0255(6) Uani 1 1 d .
H32A H 0.6636 0.9876 0.7588 0.031 Uiso 1 1 calc R
C232 C 0.8623(3) 0.5115(2) 0.71880(13) 0.0275(6) Uani 1 1 d .
H33A H 0.8011 0.5381 0.7317 0.033 Uiso 1 1 calc R
C112 C 1.0975(3) 1.1196(2) 0.70533(14) 0.0303(6) Uani 1 1 d .
H35A H 1.0920 1.1406 0.7473 0.036 Uiso 1 1 calc R
C134 C 0.5319(3) 1.0793(2) 0.63012(15) 0.0334(7) Uani 1 1 d .
H37A H 0.4601 1.1018 0.6134 0.040 Uiso 1 1 calc R
C336 C 0.6858(2) 0.8607(2) 0.88309(12) 0.0238(5) Uani 1 1 d .
H38A H 0.7202 0.8671 0.8457 0.029 Uiso 1 1 calc R
C11 C 0.6163(3) 0.5468(2) 0.57095(13) 0.0277(6) Uani 1 1 d .
H39A H 0.6434 0.5910 0.5389 0.033 Uiso 1 1 calc R
C332 C 0.5843(3) 0.7504(2) 0.96065(13) 0.0299(6) Uani 1 1 d .
H42A H 0.5511 0.6828 0.9755 0.036 Uiso 1 1 calc R
C2 C 0.6311(2) 0.6456(2) 0.77477(11) 0.0180(5) Uani 1 1 d .
C326 C 0.8864(3) 0.6923(2) 0.94919(13) 0.0318(6) Uani 1 1 d .
H44A H 0.8695 0.7512 0.9662 0.038 Uiso 1 1 calc R
C5 C 0.5439(2) 0.6848(2) 0.63364(12) 0.0218(5) Uani 1 1 d .
C322 C 0.8149(3) 0.5285(2) 0.87499(12) 0.0245(5) Uani 1 1 d .
H48A H 0.7506 0.4782 0.8414 0.029 Uiso 1 1 calc R
C216 C 1.1986(2) 0.8965(2) 0.74619(12) 0.0249(6) Uani 1 1 d .
H49A H 1.1818 0.9322 0.7094 0.030 Uiso 1 1 calc R
C324 C 1.0331(3) 0.5917(3) 0.94916(13) 0.0310(6) Uani 1 1 d .
H50A H 1.1153 0.5834 0.9655 0.037 Uiso 1 1 calc R
C4 C 0.4511(2) 0.6599(2) 0.68059(13) 0.0248(6) Uani 1 1 d .
H51A H 0.3608 0.6169 0.6540 0.030 Uiso 1 1 calc R
C323 C 0.9353(3) 0.5152(2) 0.90027(13) 0.0296(6) Uani 1 1 d .
H52A H 0.9514 0.4549 0.8846 0.036 Uiso 1 1 calc R
C335 C 0.6863(3) 0.9527(2) 0.91756(13) 0.0280(6) Uani 1 1 d .
H53A H 0.7209 1.0207 0.9034 0.034 Uiso 1 1 calc R
C135 C 0.6212(3) 1.0766(2) 0.59241(14) 0.0312(6) Uani 1 1 d .
H54A H 0.6098 1.0984 0.5503 0.037 Uiso 1 1 calc R
F2 F 0.7806(2) 1.2344(2) 0.86060(12) 0.0745(7) Uani 1 1 d .
C8 C 0.5379(3) 0.4144(2) 0.66919(14) 0.0305(6) Uani 1 1 d .
H56A H 0.5119 0.3701 0.7013 0.037 Uiso 1 1 calc R
C133 C 0.5504(3) 1.0482(2) 0.69281(15) 0.0333(6) Uani 1 1 d .
H57A H 0.4930 1.0526 0.7191 0.040 Uiso 1 1 calc R
C331 C 0.6343(2) 0.7590(2) 0.90401(12) 0.0214(5) Uani 1 1 d .
C333 C 0.5842(3) 0.8425(3) 0.99452(13) 0.0328(7) Uani 1 1 d .
H59A H 0.5497 0.8366 1.0319 0.039 Uiso 1 1 calc R
C13 C 0.5824(2) 0.7806(2) 0.60527(11) 0.0218(5) Uani 1 1 d .
H60A H 0.5588 0.8409 0.6212 0.026 Uiso 1 1 calc R
C236 C 1.0491(3) 0.5359(3) 0.67116(14) 0.0332(7) Uani 1 1 d .
H61A H 1.1144 0.5791 0.6514 0.040 Uiso 1 1 calc R
F1 F 0.5727(3) 1.13042(19) 0.86874(15) 0.0948(10) Uani 1 1 d .
C10 C 0.6177(3) 0.4415(2) 0.56896(14) 0.0329(6) Uani 1 1 d .
H63A H 0.6458 0.4148 0.5351 0.039 Uiso 1 1 calc R
C334 C 0.6349(3) 0.9430(2) 0.97316(13) 0.0295(6) Uani 1 1 d .
H64A H 0.6347 1.0046 0.9962 0.035 Uiso 1 1 calc R
C213 C 1.2486(3) 0.7933(3) 0.85673(13) 0.0317(7) Uani 1 1 d .
H65A H 1.2651 0.7589 0.8941 0.038 Uiso 1 1 calc R
C325 C 1.0085(3) 0.6796(3) 0.97346(14) 0.0350(7) Uani 1 1 d .
H66A H 1.0742 0.7306 1.0063 0.042 Uiso 1 1 calc R
C235 C 1.0442(3) 0.4314(3) 0.68269(15) 0.0390(8) Uani 1 1 d .
H67A H 1.1066 0.4051 0.6709 0.047 Uiso 1 1 calc R
C234 C 0.9474(3) 0.3664(3) 0.71156(14) 0.0381(7) Uani 1 1 d .
H69A H 0.9433 0.2959 0.7184 0.046 Uiso 1 1 calc R
C124 C 1.0517(3) 1.0594(2) 0.92673(13) 0.0275(6) Uani 1 1 d .
H70A H 1.0906 1.0842 0.9711 0.033 Uiso 1 1 calc R
C114 C 1.2078(3) 1.1550(3) 0.61606(15) 0.0375(7) Uani 1 1 d .
H71A H 1.2750 1.1995 0.5978 0.045 Uiso 1 1 calc R
C222 C 0.9505(3) 0.6639(3) 0.54720(14) 0.0401(8) Uani 1 1 d .
H72A H 0.8642 0.6191 0.5486 0.048 Uiso 1 1 calc R
C113 C 1.1977(3) 1.1856(3) 0.67833(15) 0.0391(7) Uani 1 1 d .
H73A H 1.2586 1.2508 0.7020 0.047 Uiso 1 1 calc R
C233 C 0.8567(3) 0.4062(2) 0.73022(14) 0.0348(7) Uani 1 1 d .
H74A H 0.7920 0.3630 0.7503 0.042 Uiso 1 1 calc R
C9 C 0.5785(3) 0.3760(2) 0.61614(14) 0.0350(7) Uani 1 1 d .
H76A H 0.5785 0.3052 0.6132 0.042 Uiso 1 1 calc R
C115 C 1.1178(3) 1.0583(3) 0.58153(14) 0.0329(7) Uani 1 1 d .
H79A H 1.1248 1.0372 0.5399 0.039 Uiso 1 1 calc R
C225 C 1.2039(3) 0.7955(3) 0.54116(17) 0.0553(10) Uani 1 1 d .
H82A H 1.2898 0.8402 0.5394 0.066 Uiso 1 1 calc R
B1 B 0.6568(3) 1.2326(3) 0.86660(19) 0.0365(8) Uani 1 1 d .
C224 C 1.1189(4) 0.7276(3) 0.48634(16) 0.0534(10) Uani 1 1 d .
H84A H 1.1471 0.7261 0.4474 0.064 Uiso 1 1 calc R
F4 F 0.6014(2) 1.27851(16) 0.81438(9) 0.0519(5) Uani 1 1 d .
F3 F 0.6753(2) 1.29398(18) 0.92613(10) 0.0566(5) Uani 1 1 d .
C311 C 0.4850(3) 0.5321(2) 0.86833(12) 0.0225(5) Uani 1 1 d .
C215 C 1.3026(3) 0.9516(3) 0.80005(14) 0.0310(6) Uani 1 1 d .
H22B H 1.3558 1.0237 0.7992 0.037 Uiso 1 1 calc R
C12 C 0.4378(3) 0.7542(2) 0.71791(14) 0.0324(7) Uani 1 1 d .
H50B H 0.4060 0.7978 0.6872 0.049 Uiso 1 1 calc R
H50C H 0.5240 0.7978 0.7455 0.049 Uiso 1 1 calc R
H50D H 0.3750 0.7271 0.7448 0.049 Uiso 1 1 calc R
C312 C 0.3659(3) 0.5546(2) 0.85405(14) 0.0308(6) Uani 1 1 d .
H33B H 0.3689 0.6245 0.8462 0.037 Uiso 1 1 calc R
C214 C 1.3274(3) 0.8995(3) 0.85498(13) 0.0334(7) Uani 1 1 d .
H23B H 1.3977 0.9364 0.8910 0.040 Uiso 1 1 calc R
C316 C 0.4812(3) 0.4281(2) 0.88030(14) 0.0330(6) Uani 1 1 d .
H22C H 0.5601 0.4125 0.8905 0.040 Uiso 1 1 calc R
C313 C 0.2444(3) 0.4740(3) 0.85147(16) 0.0409(8) Uani 1 1 d .
H33C H 0.1653 0.4894 0.8426 0.049 Uiso 1 1 calc R
C315 C 0.3563(4) 0.3469(3) 0.87672(18) 0.0498(9) Uani 1 1 d .
H22D H 0.3521 0.2766 0.8843 0.060 Uiso 1 1 calc R
C314 C 0.2406(3) 0.3698(3) 0.86222(17) 0.0484(9) Uani 1 1 d .
H33D H 0.1582 0.3148 0.8596 0.058 Uiso 1 1 calc R
C223 C 0.9920(4) 0.6618(3) 0.48926(16) 0.0552(10) Uani 1 1 d .
H22E H 0.9340 0.6158 0.4522 0.066 Uiso 1 1 calc R

loop_
_atom_site_aniso_label
_atom_site_aniso_U_11
_atom_site_aniso_U_22
_atom_site_aniso_U_33
_atom_site_aniso_U_23
_atom_site_aniso_U_13
_atom_site_aniso_U_12
Os1 0.01396(5) 0.01885(6) 0.01296(6) 0.00179(4) 0.00245(3) 0.00625(4)
P1 0.0172(3) 0.0196(3) 0.0151(3) 0.0031(2) 0.0048(2) 0.0069(3)
P3 0.0191(3) 0.0207(3) 0.0193(3) 0.0049(2) 0.0073(2) 0.0078(3)
P2 0.0168(3) 0.0247(4) 0.0154(3) 0.0017(2) 0.0052(2) 0.0091(3)
O2 0.0221(9) 0.0294(11) 0.0164(9) 0.0019(7) 0.0027(7) 0.0072(8)
O1 0.0445(12) 0.0434(13) 0.0194(10) 0.0088(8) 0.0009(8) 0.0206(10)
C1 0.0171(11) 0.0179(13) 0.0177(12) -0.0015(9) 0.0019(9) 0.0074(10)
C7 0.0152(11) 0.0237(14) 0.0228(13) 0.0009(10) -0.0012(9) 0.0013(11)
C111 0.0186(12) 0.0226(14) 0.0244(13) 0.0084(10) 0.0076(9) 0.0084(11)
C121 0.0176(11) 0.0202(13) 0.0161(12) 0.0014(9) 0.0053(9) 0.0045(10)
C122 0.0165(11) 0.0217(13) 0.0205(13) 0.0011(9) 0.0064(9) 0.0052(10)
C212 0.0238(13) 0.0315(15) 0.0218(13) 0.0047(10) 0.0057(10) 0.0145(12)
C211 0.0160(11) 0.0286(14) 0.0191(12) 0.0001(10) 0.0046(9) 0.0125(11)
C131 0.0221(12) 0.0169(13) 0.0244(13) 0.0036(9) 0.0058(9) 0.0087(10)
C231 0.0240(13) 0.0262(14) 0.0170(12) -0.0004(9) 0.0029(9) 0.0119(11)
C126 0.0253(13) 0.0221(14) 0.0235(13) 0.0028(10) 0.0083(10) 0.0076(11)
C125 0.0286(14) 0.0221(14) 0.0278(14) -0.0032(10) 0.0094(11) 0.0047(12)
C221 0.0245(13) 0.0336(16) 0.0178(13) 0.0051(10) 0.0074(10) 0.0154(12)
C123 0.0196(12) 0.0320(15) 0.0204(13) 0.0015(10) 0.0024(9) 0.0090(11)
C3 0.0150(11) 0.0239(14) 0.0244(13) 0.0047(10) 0.0038(9) 0.0019(10)
C14 0.0293(14) 0.0211(14) 0.0168(13) 0.0002(10) 0.0016(10) 0.0043(11)
C6 0.0184(12) 0.0226(14) 0.0143(12) -0.0010(9) -0.0024(9) 0.0034(10)
C226 0.0276(15) 0.058(2) 0.0246(15) -0.0015(13) 0.0112(11) 0.0073(15)
C321 0.0215(12) 0.0258(14) 0.0198(13) 0.0080(10) 0.0062(9) 0.0075(11)
C136 0.0241(13) 0.0263(15) 0.0282(14) 0.0069(11) 0.0086(10) 0.0093(12)
C116 0.0222(13) 0.0312(15) 0.0216(13) 0.0061(10) 0.0055(10) 0.0089(12)
C132 0.0265(14) 0.0267(15) 0.0278(14) 0.0091(11) 0.0095(10) 0.0126(12)
C232 0.0263(14) 0.0256(15) 0.0317(15) 0.0028(11) 0.0058(11) 0.0113(12)
C112 0.0272(14) 0.0293(16) 0.0326(15) 0.0021(11) 0.0125(11) 0.0045(12)
C134 0.0280(15) 0.0333(17) 0.0448(18) 0.0139(13) 0.0076(12) 0.0181(13)
C336 0.0214(12) 0.0294(15) 0.0250(14) 0.0040(10) 0.0103(10) 0.0116(11)
C11 0.0232(13) 0.0315(16) 0.0219(14) 0.0007(11) -0.0013(10) 0.0059(12)
C332 0.0364(15) 0.0305(16) 0.0264(15) 0.0053(11) 0.0142(11) 0.0120(13)
C2 0.0162(11) 0.0207(13) 0.0179(12) 0.0054(9) 0.0046(9) 0.0071(10)
C326 0.0298(15) 0.0360(17) 0.0281(15) -0.0029(12) 0.0021(11) 0.0134(13)
C5 0.0146(11) 0.0265(14) 0.0198(13) 0.0026(10) -0.0021(9) 0.0056(11)
C322 0.0256(13) 0.0257(15) 0.0218(13) 0.0028(10) 0.0066(10) 0.0079(11)
C216 0.0169(12) 0.0355(16) 0.0244(14) 0.0039(11) 0.0060(9) 0.0115(12)
C324 0.0257(14) 0.0459(19) 0.0273(15) 0.0126(12) 0.0065(11) 0.0193(14)
C4 0.0133(11) 0.0322(16) 0.0271(14) 0.0053(11) 0.0023(9) 0.0070(11)
C323 0.0314(15) 0.0321(16) 0.0327(15) 0.0098(12) 0.0127(11) 0.0167(13)
C335 0.0216(13) 0.0254(15) 0.0364(16) 0.0032(11) 0.0042(11) 0.0095(12)
C135 0.0355(16) 0.0310(16) 0.0304(15) 0.0147(12) 0.0065(12) 0.0156(13)
F2 0.0481(13) 0.092(2) 0.0906(18) -0.0114(14) 0.0114(12) 0.0398(13)
C8 0.0288(14) 0.0197(14) 0.0336(16) 0.0034(11) 0.0009(11) 0.0007(12)
C133 0.0320(15) 0.0367(18) 0.0409(17) 0.0106(13) 0.0168(12) 0.0189(14)
C331 0.0206(12) 0.0261(14) 0.0199(13) 0.0026(10) 0.0055(9) 0.0110(11)
C333 0.0329(15) 0.0462(19) 0.0239(15) 0.0000(12) 0.0083(11) 0.0192(14)
C13 0.0185(12) 0.0295(15) 0.0164(12) 0.0023(10) -0.0010(9) 0.0105(11)
C236 0.0368(16) 0.0399(18) 0.0333(16) 0.0059(12) 0.0152(12) 0.0226(14)
F1 0.0689(16) 0.0380(14) 0.132(2) 0.0251(14) -0.0248(15) -0.0098(12)
C10 0.0382(16) 0.0297(16) 0.0276(15) -0.0048(11) 0.0013(12) 0.0129(13)
C334 0.0232(13) 0.0353(17) 0.0293(15) -0.0042(11) 0.0007(11) 0.0136(13)
C213 0.0308(15) 0.051(2) 0.0194(14) 0.0026(12) 0.0017(10) 0.0249(15)
C325 0.0333(16) 0.0431(19) 0.0247(15) -0.0038(12) -0.0009(11) 0.0141(14)
C235 0.054(2) 0.047(2) 0.0344(17) 0.0044(14) 0.0161(14) 0.0377(17)
C234 0.055(2) 0.0279(17) 0.0339(17) 0.0031(12) 0.0045(14) 0.0218(15)
C124 0.0256(13) 0.0313(16) 0.0188(13) -0.0042(10) 0.0026(10) 0.0037(12)
C114 0.0268(15) 0.0436(19) 0.0431(18) 0.0163(14) 0.0177(13) 0.0072(14)
C222 0.0328(16) 0.052(2) 0.0276(16) -0.0092(13) 0.0130(12) 0.0029(15)
C113 0.0309(15) 0.0330(18) 0.0456(19) -0.0006(13) 0.0157(13) -0.0019(14)
C233 0.0408(17) 0.0268(16) 0.0379(17) 0.0066(12) 0.0118(13) 0.0117(14)
C9 0.0391(17) 0.0224(15) 0.0360(17) -0.0066(12) -0.0022(12) 0.0092(13)
C115 0.0275(14) 0.0470(19) 0.0264(15) 0.0081(12) 0.0115(11) 0.0125(14)
C225 0.0381(18) 0.080(3) 0.038(2) 0.0020(17) 0.0231(15) 0.0000(19)
B1 0.0241(16) 0.0242(18) 0.057(2) 0.0024(15) 0.0001(14) 0.0091(14)
C224 0.051(2) 0.084(3) 0.0276(18) 0.0034(17) 0.0235(15) 0.020(2)
F4 0.0635(13) 0.0498(13) 0.0470(12) 0.0056(9) 0.0056(9) 0.0305(11)
F3 0.0618(13) 0.0643(15) 0.0497(13) 0.0124(10) 0.0099(10) 0.0313(12)
C311 0.0228(13) 0.0244(14) 0.0209(13) 0.0053(10) 0.0102(10) 0.0058(11)
C215 0.0183(13) 0.0368(17) 0.0343(16) -0.0007(12) 0.0080(11) 0.0047(12)
C12 0.0243(14) 0.0429(19) 0.0374(17) 0.0103(13) 0.0115(12) 0.0182(14)
C312 0.0281(14) 0.0293(16) 0.0381(16) 0.0077(12) 0.0130(12) 0.0105(13)
C214 0.0192(13) 0.053(2) 0.0255(15) -0.0090(13) -0.0006(10) 0.0139(14)
C316 0.0354(16) 0.0287(16) 0.0381(17) 0.0133(12) 0.0135(12) 0.0115(13)
C313 0.0250(15) 0.049(2) 0.0466(19) 0.0093(15) 0.0150(13) 0.0059(15)
C315 0.057(2) 0.0263(18) 0.063(2) 0.0155(15) 0.0197(17) 0.0055(16)
C314 0.0321(17) 0.043(2) 0.056(2) 0.0105(16) 0.0156(15) -0.0076(16)
C223 0.050(2) 0.080(3) 0.0236(17) -0.0135(16) 0.0137(14) 0.006(2)

loop_
_atom_type_symbol
_atom_type_description
_atom_type_scat_dispersion_real
_atom_type_scat_dispersion_imag
_atom_type_scat_source
C C 0.0033 0.0016 'International Tables Vol C Tables 4.2.6.8 and 6.1.1.4'
H H 0.0000 0.0000 'International Tables Vol C Tables 4.2.6.8 and 6.1.1.4'
B B 0.0013 0.0007 'International Tables Vol C Tables 4.2.6.8 and 6.1.1.4'
O O 0.0106 0.0060 'International Tables Vol C Tables 4.2.6.8 and 6.1.1.4'
F F 0.0171 0.0103 'International Tables Vol C Tables 4.2.6.8 and 6.1.1.4'
P P 0.1023 0.0942 'International Tables Vol C Tables 4.2.6.8 and 6.1.1.4'
Cl Cl 0.1484 0.1585 'International Tables Vol C Tables 4.2.6.8 and 6.1.1.4'
Os Os -1.2165 7.6030 'International Tables Vol C Tables 4.2.6.8 and 6.1.1.4'

loop_
_geom_angle_atom_site_label_1
_geom_angle_atom_site_label_2
_geom_angle_atom_site_label_3
_geom_angle
C1 Os1 O2 170.55(8)
C1 Os1 C5 85.64(9)
O2 Os1 C5 85.24(8)
C1 Os1 C13 110.86(9)
O2 Os1 C13 62.15(8)
C5 Os1 C13 35.62(9)
C1 Os1 P1 91.85(7)
O2 Os1 P1 94.55(5)
C5 Os1 P1 117.36(7)
C13 Os1 P1 90.89(7)
C1 Os1 P2 94.74(7)
O2 Os1 P2 91.35(5)
C5 Os1 P2 145.34(7)
C13 Os1 P2 152.88(6)
P1 Os1 P2 97.28(2)
C1 Os1 C6 86.15(9)
O2 Os1 C6 85.01(7)
C5 Os1 C6 36.05(9)
C13 Os1 C6 65.37(9)
P1 Os1 C6 153.41(6)
P2 Os1 C6 109.31(6)
C131 P1 C111 99.82(11)
C131 P1 C121 103.15(11)
C111 P1 C121 101.34(11)
C131 P1 Os1 110.32(8)
C111 P1 Os1 118.10(9)
C121 P1 Os1 121.16(8)
C2 P3 C311 108.76(12)
C2 P3 C321 108.13(11)
C311 P3 C321 113.41(12)
C2 P3 C331 114.98(12)
C311 P3 C331 104.27(12)
C321 P3 C331 107.41(12)
C231 P2 C221 99.06(12)
C231 P2 C211 99.41(11)
C221 P2 C211 105.33(11)
C231 P2 Os1 115.51(8)
C221 P2 Os1 113.11(8)
C211 P2 Os1 121.37(8)
C14 O2 Os1 98.60(15)
C2 C1 Os1 129.30(18)
C8 C7 C6 120.9(2)
C8 C7 C3 129.6(3)
C6 C7 C3 109.5(2)
C116 C111 C112 118.6(2)
C116 C111 P1 120.7(2)
C112 C111 P1 120.6(2)
C122 C121 C126 118.1(2)
C122 C121 P1 119.91(18)
C126 C121 P1 121.85(19)
C123 C122 C121 121.1(2)
C211 C212 C213 120.1(3)
C216 C211 C212 118.6(2)
C216 C211 P2 121.36(19)
C212 C211 P2 119.7(2)
C136 C131 C132 118.7(2)
C136 C131 P1 119.47(19)
C132 C131 P1 121.30(19)
C232 C231 C236 118.4(3)
C232 C231 P2 121.61(19)
C236 C231 P2 119.8(2)
C125 C126 C121 120.5(2)
C124 C125 C126 120.6(3)
C226 C221 C222 117.6(2)
C226 C221 P2 125.8(2)
C222 C221 P2 116.4(2)
C124 C123 C122 120.1(3)
C7 C3 C2 108.7(2)
C7 C3 C4 101.5(2)
C2 C3 C4 109.7(2)
O1 C14 O2 127.0(3)
O1 C14 C13 122.4(2)
O2 C14 C13 110.5(2)
C11 C6 C7 120.2(2)
C11 C6 C5 132.0(2)
C7 C6 C5 107.6(2)
C11 C6 Os1 100.49(17)
C7 C6 Os1 112.06(15)
C5 C6 Os1 62.81(13)
C221 C226 C225 121.2(3)
C322 C321 C326 119.2(2)
C322 C321 P3 119.34(19)
C326 C321 P3 121.2(2)
C135 C136 C131 120.3(2)
C111 C116 C115 120.4(3)
C133 C132 C131 120.5(2)
C231 C232 C233 121.4(3)
C113 C112 C111 120.6(3)
C133 C134 C135 119.3(3)
C335 C336 C331 120.3(2)
C10 C11 C6 118.5(3)
C333 C332 C331 119.9(3)
C1 C2 C3 121.6(2)
C1 C2 P3 118.16(18)
C3 C2 P3 120.11(17)
C325 C326 C321 120.0(3)
C13 C5 C6 128.6(2)
C13 C5 C4 125.0(2)
C6 C5 C4 106.2(2)
C13 C5 Os1 74.15(14)
C6 C5 Os1 81.13(14)
C4 C5 Os1 123.89(16)
C323 C322 C321 120.5(2)
C215 C216 C211 120.9(3)
C325 C324 C323 120.2(3)
C12 C4 C5 118.1(2)
C12 C4 C3 116.5(2)
C5 C4 C3 101.4(2)
C322 C323 C324 120.0(3)
C336 C335 C334 119.7(3)
C134 C135 C136 120.6(3)
C7 C8 C9 118.1(3)
C134 C133 C132 120.5(3)
C336 C331 C332 119.4(2)
C336 C331 P3 120.80(19)
C332 C331 P3 119.8(2)
C334 C333 C332 120.2(3)
C5 C13 C14 124.6(2)
C5 C13 Os1 70.23(14)
C14 C13 Os1 88.50(15)
C235 C236 C231 120.4(3)
C9 C10 C11 121.1(3)
C333 C334 C335 120.4(3)
C214 C213 C212 120.1(3)
C324 C325 C326 120.1(3)
C234 C235 C236 120.3(3)
C233 C234 C235 119.8(3)
C123 C124 C125 119.5(2)
C115 C114 C113 119.4(3)
C223 C222 C221 121.3(3)
C112 C113 C114 120.3(3)
C234 C233 C232 119.6(3)
C10 C9 C8 121.1(3)
C114 C115 C116 120.7(3)
C224 C225 C226 120.2(3)
F1 B1 F2 111.9(3)
F1 B1 F4 110.4(3)
F2 B1 F4 109.2(3)
F1 B1 F3 107.7(3)
F2 B1 F3 107.8(3)
F4 B1 F3 109.8(3)
C225 C224 C223 119.6(3)
C316 C311 C312 120.0(3)
C316 C311 P3 122.7(2)
C312 C311 P3 116.9(2)
C214 C215 C216 119.9(3)
C313 C312 C311 120.4(3)
C213 C214 C215 120.4(2)
C311 C316 C315 118.7(3)
C312 C313 C314 119.5(3)
C314 C315 C316 120.7(3)
C315 C314 C313 120.7(3)
C224 C223 C222 120.1(3)

loop_
_geom_bond_atom_site_label_1
_geom_bond_atom_site_label_2
_geom_bond_distance
Os1 C1 2.047(2)
Os1 O2 2.1824(17)
Os1 C5 2.234(2)
Os1 C13 2.283(2)
Os1 P1 2.3005(6)
Os1 P2 2.3748(6)
Os1 C6 2.481(2)
P1 C131 1.842(2)
P1 C111 1.846(3)
P1 C121 1.848(2)
P3 C2 1.781(2)
P3 C311 1.802(3)
P3 C321 1.803(3)
P3 C331 1.811(3)
P2 C231 1.835(3)
P2 C221 1.836(3)
P2 C211 1.837(2)
O2 C14 1.299(3)
O1 C14 1.216(3)
C1 C2 1.371(3)
C7 C8 1.367(4)
C7 C6 1.417(4)
C7 C3 1.509(4)
C111 C116 1.386(4)
C111 C112 1.399(4)
C121 C122 1.393(3)
C121 C126 1.394(3)
C122 C123 1.387(3)
C212 C211 1.394(3)
C212 C213 1.397(4)
C211 C216 1.392(4)
C131 C136 1.391(4)
C131 C132 1.396(3)
C231 C232 1.371(4)
C231 C236 1.399(4)
C126 C125 1.388(4)
C125 C124 1.380(4)
C221 C226 1.382(4)
C221 C222 1.389(4)
C123 C124 1.379(4)
C3 C2 1.533(3)
C3 C4 1.550(4)
C14 C13 1.504(3)
C6 C11 1.392(4)
C6 C5 1.478(4)
C226 C225 1.386(4)
C321 C322 1.390(4)
C321 C326 1.396(4)
C136 C135 1.386(4)
C116 C115 1.394(4)
C132 C133 1.382(4)
C232 C233 1.395(4)
C112 C113 1.383(4)
C134 C133 1.379(4)
C134 C135 1.383(4)
C336 C335 1.385(4)
C336 C331 1.389(4)
C11 C10 1.389(4)
C332 C333 1.382(4)
C332 C331 1.398(3)
C326 C325 1.383(4)
C5 C13 1.382(4)
C5 C4 1.519(3)
C322 C323 1.373(4)
C216 C215 1.384(4)
C324 C325 1.376(4)
C324 C323 1.388(4)
C4 C12 1.507(4)
C335 C334 1.385(4)
F2 B1 1.370(4)
C8 C9 1.415(4)
C333 C334 1.378(4)
C236 C235 1.386(4)
F1 B1 1.353(4)
C10 C9 1.372(4)
C213 C214 1.374(4)
C235 C234 1.378(5)
C234 C233 1.377(4)
C114 C115 1.374(4)
C114 C113 1.387(4)
C222 C223 1.383(4)
C225 C224 1.372(5)
B1 F4 1.387(4)
B1 F3 1.398(4)
C224 C223 1.373(5)
C311 C316 1.386(4)
C311 C312 1.396(4)
C215 C214 1.379(4)
C312 C313 1.374(4)
C316 C315 1.399(4)
C313 C314 1.382(5)
C315 C314 1.365(5)
